data_7716283
loop_
_publ_author_name
'Regueiro, Alejandro'
'Garc&#xed;a-L&#xf3;pez, V&#xed;ctor'
'Forment-Aliaga, Alicia'
'Clemente-Le&#xf3;n, Miguel'

_publ_section_title
;
 Chiral spin-crossover complexes based on an enantiopure Schiff base
 ligand with three chiral carbon centers.
;
_journal_issue 25
_journal_name_full 'Dalton transactions (Cambridge, England : 2003)'
_journal_page_first 10637
_journal_page_last 10643
_journal_paper_doi 10.1039/d4dt00924j
_journal_volume 53
_journal_year 2024
_chemical_formula_moiety 'C23 H26 Fe N6 O S2'
_chemical_formula_sum 'C23 H26 Fe N6 O S2'
_chemical_formula_weight 522.47
_space_group_crystal_system monoclinic
_space_group_IT_number 4
_space_group_name_Hall 'P 2yb'
_space_group_name_H-M_alt 'P 1 21 1'
_atom_sites_solution_hydrogens geom
_atom_sites_solution_primary dual
_audit_creation_date 2024-05-02
_audit_creation_method
;
Olex2 1.2
(compiled May 18 2018 14:05:52 for OlexSys, GUI svn.r5506)
;
_audit_update_record
;
2024-05-02 deposited with the CCDC.	2024-06-03 downloaded from the CCDC.
;
_cell_angle_alpha 90
_cell_angle_beta 96.324(3)
_cell_angle_gamma 90
_cell_formula_units_Z 2
_cell_length_a 8.8517(3)
_cell_length_b 14.4554(5)
_cell_length_c 9.5844(3)
_cell_measurement_reflns_used 2368
_cell_measurement_temperature 92(3)
_cell_measurement_theta_max 22.0790
_cell_measurement_theta_min 3.2790
_cell_volume 1218.91(7)
_computing_cell_refinement 'CrysAlisPro 1.171.41.109a (Rigaku OD, 2021)'
_computing_data_collection 'CrysAlisPro 1.171.41.109a (Rigaku OD, 2021)'
_computing_data_reduction 'CrysAlisPro 1.171.41.109a (Rigaku OD, 2021)'
_computing_molecular_graphics 'Olex2 (Dolomanov et al., 2009)'
_computing_publication_material 'Olex2 (Dolomanov et al., 2009)'
_computing_structure_refinement 'ShelXL (Sheldrick, 2015)'
_computing_structure_solution 'ShelXT (Sheldrick, 2015)'
_diffrn_ambient_environment N~2~
_diffrn_ambient_temperature 92(3)
_diffrn_detector 'CCD plate'
_diffrn_detector_area_resol_mean 16.0267
_diffrn_detector_type Sapphire3
_diffrn_measured_fraction_theta_full 0.996
_diffrn_measured_fraction_theta_max 0.879
_diffrn_measurement_details
;
List of Runs (angles in degrees, time in seconds):

  # Type    Start    End  Width  t~exp~   \w     \q     \k     \f   Frames
#--------------------------------------------------------------------------
  1  \w    -42.00   7.00   1.00   20.00    --  -15.98 -77.00-120.00   49
  2  \w    -90.00 -33.00   1.00   20.00    --  -15.98 -19.00   0.00   57
  3  \w    -37.00  64.00   1.00   20.00    --   16.91 -19.00  30.00  101
  4  \w     -2.00  86.00   1.00   20.00    --   16.91  57.00-150.00   88
  5  \w    -13.00  42.00   1.00   20.00    --   16.91  77.00  90.00   55
  6  \w    -42.00 -11.00   1.00   20.00    --   16.91 -77.00  60.00   31
;
_diffrn_measurement_device 'four-circle diffractometer'
_diffrn_measurement_device_type 'SuperNova, Single source at offset/far, Sapphire3'
_diffrn_measurement_method '\w scans'
_diffrn_orient_matrix_type 'CrysAlisPro convention (1999,Acta A55,543-557)'
_diffrn_orient_matrix_UB_11 0.0343434000
_diffrn_orient_matrix_UB_12 -0.0432748000
_diffrn_orient_matrix_UB_13 0.0184434000
_diffrn_orient_matrix_UB_21 -0.0594582000
_diffrn_orient_matrix_UB_22 -0.0103572000
_diffrn_orient_matrix_UB_23 0.0414549000
_diffrn_orient_matrix_UB_31 -0.0421963000
_diffrn_orient_matrix_UB_32 -0.0207256000
_diffrn_orient_matrix_UB_33 -0.0590329000
_diffrn_radiation_monochromator mirror
_diffrn_radiation_probe x-ray
_diffrn_radiation_type MoK\a
_diffrn_radiation_wavelength 0.71073
_diffrn_reflns_av_R_equivalents 0.0435
_diffrn_reflns_av_unetI/netI 0.0999
_diffrn_reflns_Laue_measured_fraction_full 0.996
_diffrn_reflns_Laue_measured_fraction_max 0.879
_diffrn_reflns_limit_h_max 10
_diffrn_reflns_limit_h_min -10
_diffrn_reflns_limit_k_max 18
_diffrn_reflns_limit_k_min -18
_diffrn_reflns_limit_l_max 12
_diffrn_reflns_limit_l_min -10
_diffrn_reflns_number 8677
_diffrn_reflns_point_group_measured_fraction_full 0.993
_diffrn_reflns_point_group_measured_fraction_max 0.840
_diffrn_reflns_theta_full 25.242
_diffrn_reflns_theta_max 27.734
_diffrn_reflns_theta_min 2.974
_diffrn_source 'micro-focus sealed X-ray tube'
_diffrn_source_type 'SuperNova (Mo) X-ray Source'
_exptl_absorpt_coefficient_mu 0.818
_exptl_absorpt_correction_T_max 1.00000
_exptl_absorpt_correction_T_min 0.92539
_exptl_absorpt_correction_type multi-scan
_exptl_absorpt_process_details
;
CrysAlisPro 1.171.41.109a (Rigaku Oxford Diffraction, 2021)
Empirical absorption correction using spherical harmonics,
implemented in SCALE3 ABSPACK scaling algorithm.
;
_exptl_crystal_colour blue
_exptl_crystal_colour_primary blue
_exptl_crystal_density_diffrn 1.424
_exptl_crystal_description needle
_exptl_crystal_F_000 544
_exptl_crystal_size_max 0.23
_exptl_crystal_size_mid 0.06
_exptl_crystal_size_min 0.04
_refine_diff_density_max 0.480
_refine_diff_density_min -0.306
_refine_diff_density_rms 0.069
_refine_ls_abs_structure_details
;
 Flack x determined using 1064 quotients [(I+)-(I-)]/[(I+)+(I-)]
 (Parsons, Flack and Wagner, Acta Cryst. B69 (2013) 249-259).
;
_refine_ls_abs_structure_Flack -0.001(16)
_refine_ls_extinction_method none
_refine_ls_goodness_of_fit_ref 1.021
_refine_ls_hydrogen_treatment constr
_refine_ls_matrix_type full
_refine_ls_number_parameters 292
_refine_ls_number_reflns 4813
_refine_ls_number_restraints 1
_refine_ls_restrained_S_all 1.021
_refine_ls_R_factor_all 0.0936
_refine_ls_R_factor_gt 0.0589
_refine_ls_shift/su_max 0.000
_refine_ls_shift/su_mean 0.000
_refine_ls_structure_factor_coef Fsqd
_refine_ls_weighting_details 'w=1/[\s^2^(Fo^2^)+(0.0284P)^2^] where P=(Fo^2^+2Fc^2^)/3'
_refine_ls_weighting_scheme calc
_refine_ls_wR_factor_gt 0.0875
_refine_ls_wR_factor_ref 0.1030
_reflns_Friedel_coverage 0.838
_reflns_Friedel_fraction_full 0.990
_reflns_Friedel_fraction_max 0.798
_reflns_number_gt 3446
_reflns_number_total 4813
_reflns_threshold_expression 'I > 2\s(I)'
_cod_data_source_file d4dt00924j2.cif
_cod_data_source_block agrmos01sc_auto
_cod_depositor_comments 'Adding full bibliography for 7716275--7716292.cif.'
_cod_database_code 7716283
_shelx_shelxl_version_number 2018/1
_shelx_space_group_comment
;
The symmetry employed for this shelxl refinement is uniquely defined
by the following loop, which should always be used as a source of
symmetry information in preference to the above space-group names.
They are only intended as comments.
;
_shelx_estimated_absorpt_t_max 0.968
_shelx_estimated_absorpt_t_min 0.834
_reflns_odcompleteness_completeness 99.73
_reflns_odcompleteness_iscentric 1
_reflns_odcompleteness_theta 24.97
_olex2_refinement_description
;
1. Fixed Uiso
 At 1.2 times of:
  All C(H) groups, All C(H,H) groups, All N(H) groups
 At 1.5 times of:
  All C(H,H,H) groups
2. Others
 Fixed Sof: N00A(0.5) C00M(0.5) H00M(0.5) C00R(0.5) H00R(0.5) C00S(0.5)
 C1(0.5) H1(0.5) C2(0.5) H2(0.5) C3(0.5) H3(0.5) C0AA(0.5) H0AA(0.5) C2AA(0.5)
 H2AA(0.5) C1AA(0.5) H1AA(0.5) N5(0.5) C6(0.5) C9(0.5) H9(0.5) C18(0.5) H18(0.5)
3.a Ternary CH refined with riding coordinates:
 N008(H008), C00B(H00B), C00F(H00F), C00N(H00N)
3.b Secondary CH2 refined with riding coordinates:
 C00E(H00A,H00C), C00G(H00D,H00E), C00J(H00G,H00H), C00K(H00J,H00K), C00O(H00L,
 H00O)
3.c Aromatic/amide H refined with riding coordinates:
 C00I(H00I), C00M(H00M), C00P(H00P), C00Q(H00Q), C00R(H00R), C00T(H00T),
 C1(H1), C2(H2), C3(H3), C0AA(H0AA), C2AA(H2AA), C1AA(H1AA), C9(H9), C18(H18)
3.d Idealised Me refined as rotating group:
 C00V(H00S,H00U,H00V)
;
_olex2_submission_special_instructions 'No special instructions were received'
_oxdiff_exptl_absorpt_empirical_details
;
Empirical correction (ABSPACK) includes:
- Absorption correction using spherical harmonics
- Frame scaling
;
_oxdiff_exptl_absorpt_empirical_full_max 1.525
_oxdiff_exptl_absorpt_empirical_full_min 0.790

loop_
_space_group_symop_operation_xyz
'x, y, z'
'-x, y+1/2, -z'

loop_
_atom_site_label
_atom_site_type_symbol
_atom_site_fract_x
_atom_site_fract_y
_atom_site_fract_z
_atom_site_U_iso_or_equiv
_atom_site_adp_type
_atom_site_occupancy
_atom_site_site_symmetry_order
_atom_site_calc_flag
_atom_site_refinement_flags_posn
_atom_site_refinement_flags_adp
_atom_site_refinement_flags_occupancy
_atom_site_disorder_assembly
_atom_site_disorder_group
Fe01 Fe 0.55487(10) 0.49118(8) 0.68774(9) 0.0341(3) Uani 1 1 d . . . . .
S002 S 0.2256(2) 0.58717(16) 0.28034(19) 0.0538(6) Uani 1 1 d . . . . .
S003 S 0.6958(3) 0.81071(15) 0.7502(2) 0.0605(6) Uani 1 1 d . . . . .
O004 O 0.1032(6) 0.5750(4) 0.8540(6) 0.0663(17) Uani 1 1 d . . . . .
N005 N 0.6512(6) 0.4727(4) 0.8954(5) 0.0341(14) Uani 1 1 d . . . . .
N006 N 0.5217(7) 0.3573(4) 0.6399(6) 0.0389(16) Uani 1 1 d . . . . .
N007 N 0.4220(7) 0.5259(4) 0.5100(6) 0.0402(16) Uani 1 1 d . . . . .
N008 N 0.3626(6) 0.4629(4) 0.7982(5) 0.0324(14) Uani 1 1 d . . . . .
H008 H 0.270104 0.492864 0.748364 0.039 Uiso 1 1 calc R . . . .
C009 C 0.1950(11) 0.6313(6) 0.9006(8) 0.049(2) Uani 1 1 d . . . . .
N00A N 0.7449(15) 0.4759(12) 0.6102(13) 0.039(5) Uiso 0.5 1 d . . P A 1
C00B C 0.3390(7) 0.3604(5) 0.8034(6) 0.0350(17) Uani 1 1 d . . . . .
H00B H 0.415240 0.334795 0.878198 0.042 Uiso 1 1 calc R . . . .
C00C C 0.5547(7) 0.4814(5) 0.9944(6) 0.0354(16) Uani 1 1 d . . . . .
N00D N 0.6132(9) 0.6246(5) 0.7142(6) 0.057(2) Uani 1 1 d . . . . .
C00E C 0.3601(8) 0.6039(5) 0.9443(7) 0.0428(19) Uani 1 1 d . . . . .
H00A H 0.425314 0.635113 0.881039 0.051 Uiso 1 1 calc R . . . .
H00C H 0.390217 0.627067 1.040543 0.051 Uiso 1 1 calc R . . . .
C00F C 0.3727(8) 0.3197(5) 0.6637(6) 0.0350(17) Uani 1 1 d . . . . .
H00F H 0.296558 0.346098 0.589538 0.042 Uiso 1 1 calc R . . . .
C00G C 0.1622(9) 0.2270(6) 0.8326(8) 0.054(2) Uani 1 1 d . . . . .
H00D H 0.232161 0.198247 0.907965 0.065 Uiso 1 1 calc R . . . .
H00E H 0.056888 0.210738 0.848673 0.065 Uiso 1 1 calc R . . . .
C00H C 0.3410(9) 0.5507(5) 0.4131(8) 0.043(2) Uani 1 1 d . . . . .
C00I C 0.6030(8) 0.4765(6) 1.1343(7) 0.0448(19) Uani 1 1 d . . . . .
H00I H 0.532039 0.479371 1.201638 0.054 Uiso 1 1 calc R . . . .
C00J C 0.1814(8) 0.3319(5) 0.8382(7) 0.042(2) Uani 1 1 d . . . . .
H00G H 0.166173 0.354301 0.933200 0.051 Uiso 1 1 calc R . . . .
H00H H 0.103114 0.360950 0.770310 0.051 Uiso 1 1 calc R . . . .
C00K C 0.1955(9) 0.1898(5) 0.6919(7) 0.050(2) Uani 1 1 d . . . . .
H00J H 0.119922 0.214783 0.617596 0.060 Uiso 1 1 calc R . . . .
H00K H 0.185222 0.121597 0.691742 0.060 Uiso 1 1 calc R . . . .
C00L C 0.6469(9) 0.7020(6) 0.7305(7) 0.047(2) Uani 1 1 d . . . . .
C00M C 0.603(2) 0.3043(13) 0.5702(18) 0.029(5) Uiso 0.5 1 d . . P A 2
H00M H 0.576066 0.243301 0.540093 0.035 Uiso 0.5 1 calc R . P A 2
C00N C 0.3909(7) 0.5001(5) 0.9413(6) 0.0349(16) Uani 1 1 d . . . . .
H00N H 0.323693 0.467820 1.003043 0.042 Uiso 1 1 calc R . . . .
C00O C 0.3535(9) 0.2153(5) 0.6593(7) 0.0434(19) Uani 1 1 d . . . . .
H00L H 0.369822 0.191964 0.564968 0.052 Uiso 1 1 calc R . . . .
H00O H 0.430023 0.186216 0.728791 0.052 Uiso 1 1 calc R . . . .
C00P C 0.7993(8) 0.4633(5) 0.9373(7) 0.048(2) Uani 1 1 d . . . . .
H00P H 0.867571 0.457159 0.867954 0.057 Uiso 1 1 calc R . . . .
C00Q C 0.7569(10) 0.4673(5) 1.1770(7) 0.057(3) Uani 1 1 d . . . . .
H00Q H 0.792689 0.464459 1.274087 0.069 Uiso 1 1 calc R . . . .
C00R C 0.855(2) 0.5332(12) 0.5934(17) 0.041(4) Uiso 0.5 1 d . . P A 1
H00R H 0.846205 0.595184 0.624413 0.050 Uiso 0.5 1 calc R . P A 1
C00S C 0.7632(17) 0.3872(15) 0.5640(16) 0.028(4) Uiso 0.5 1 d . . P A 1
C00T C 0.8579(9) 0.4622(6) 1.0774(8) 0.056(2) Uani 1 1 d . . . . .
H00T H 0.964228 0.458000 1.104047 0.067 Uiso 1 1 calc R . . . .
C00V C 0.1577(11) 0.7303(6) 0.9185(9) 0.077(3) Uani 1 1 d . . . . .
H00S H 0.227838 0.768741 0.871384 0.116 Uiso 1 1 calc GR . . . .
H00U H 0.167240 0.745488 1.018698 0.116 Uiso 1 1 calc GR . . . .
H00V H 0.053174 0.742044 0.877134 0.116 Uiso 1 1 calc GR . . . .
C1 C 0.9851(19) 0.5086(13) 0.5324(16) 0.041(4) Uiso 0.5 1 d . . P A 1
H1 H 1.063798 0.552442 0.524936 0.049 Uiso 0.5 1 calc R . P A 1
C2 C 0.9984(16) 0.4137(13) 0.4798(15) 0.025(3) Uiso 0.5 1 d . . P A 1
H2 H 1.083518 0.394935 0.434391 0.030 Uiso 0.5 1 calc R . P A 1
C3 C 0.8841(19) 0.3543(12) 0.4988(16) 0.040(4) Uiso 0.5 1 d . . P A 1
H3 H 0.887007 0.291824 0.468304 0.048 Uiso 0.5 1 calc R . P A 1
C0AA C 0.8766(16) 0.4953(14) 0.5721(14) 0.036(4) Uiso 0.5 1 d . . P A 2
H0AA H 0.882878 0.557049 0.606215 0.043 Uiso 0.5 1 calc R . P A 2
C2AA C 0.983(2) 0.3637(13) 0.4572(16) 0.048(5) Uiso 0.5 1 d . . P A 2
H2AA H 1.061829 0.337595 0.410612 0.058 Uiso 0.5 1 calc R . P A 2
C1AA C 0.997(2) 0.4593(16) 0.5068(17) 0.035(4) Uiso 0.5 1 d . . P A 2
H1AA H 1.084953 0.495269 0.495146 0.042 Uiso 0.5 1 calc R . P A 2
N5 N 0.7506(15) 0.4448(12) 0.5883(15) 0.027(4) Uiso 0.5 1 d . . P A 2
C6 C 0.7425(17) 0.3523(11) 0.5444(14) 0.023(4) Uiso 0.5 1 d . . P A 2
C9 C 0.8566(19) 0.3098(14) 0.4761(17) 0.050(4) Uiso 0.5 1 d . . P A 2
H9 H 0.848005 0.247536 0.444455 0.059 Uiso 0.5 1 calc R . P A 2
C18 C 0.634(2) 0.3258(14) 0.582(2) 0.039(6) Uiso 0.5 1 d . . P A 1
H18 H 0.634357 0.263466 0.550763 0.047 Uiso 0.5 1 calc R . P A 1

loop_
_atom_site_aniso_label
_atom_site_aniso_U_11
_atom_site_aniso_U_22
_atom_site_aniso_U_33
_atom_site_aniso_U_23
_atom_site_aniso_U_13
_atom_site_aniso_U_12
Fe01 0.0277(5) 0.0422(6) 0.0321(5) 0.0036(6) 0.0020(3) -0.0036(6)
S002 0.0515(14) 0.0687(16) 0.0410(10) 0.0093(11) 0.0038(9) -0.0135(12)
S003 0.0877(18) 0.0427(13) 0.0514(12) 0.0023(11) 0.0095(12) 0.0018(13)
O004 0.044(4) 0.054(4) 0.100(5) -0.010(4) 0.007(3) 0.007(3)
N005 0.030(3) 0.032(4) 0.038(3) 0.004(3) -0.004(2) -0.002(3)
N006 0.036(4) 0.048(4) 0.034(3) 0.010(3) 0.011(3) 0.011(3)
N007 0.038(4) 0.045(4) 0.039(3) -0.003(3) 0.010(3) -0.012(3)
N008 0.031(3) 0.037(4) 0.029(3) -0.002(3) 0.000(2) 0.004(3)
C009 0.060(6) 0.037(5) 0.055(5) -0.007(4) 0.023(5) -0.001(5)
C00B 0.031(4) 0.042(5) 0.031(4) -0.001(4) 0.000(3) -0.007(4)
C00C 0.041(4) 0.030(4) 0.032(3) -0.003(4) -0.007(3) -0.006(4)
N00D 0.085(6) 0.043(5) 0.037(4) 0.005(4) -0.019(4) 0.008(4)
C00E 0.049(5) 0.043(5) 0.039(4) -0.001(4) 0.017(3) 0.003(4)
C00F 0.038(4) 0.040(5) 0.026(3) 0.001(3) -0.001(3) 0.002(4)
C00G 0.048(6) 0.056(6) 0.058(5) -0.004(5) 0.003(4) -0.016(4)
C00H 0.046(5) 0.043(5) 0.044(4) -0.012(4) 0.023(4) -0.022(4)
C00I 0.054(5) 0.039(5) 0.040(4) -0.001(4) -0.003(3) 0.001(4)
C00J 0.037(5) 0.050(6) 0.041(4) -0.011(4) 0.011(3) -0.008(4)
C00K 0.056(6) 0.036(5) 0.054(5) 0.002(4) -0.009(4) -0.007(4)
C00L 0.063(6) 0.047(6) 0.030(4) 0.009(4) 0.001(4) 0.005(5)
C00N 0.044(4) 0.032(4) 0.029(3) -0.006(4) 0.005(3) -0.005(4)
C00O 0.053(5) 0.035(5) 0.042(4) 0.002(4) 0.003(4) 0.011(4)
C00P 0.038(5) 0.054(6) 0.049(4) 0.021(4) -0.004(3) -0.002(4)
C00Q 0.090(7) 0.036(6) 0.039(4) 0.004(4) -0.019(4) 0.001(5)
C00T 0.044(5) 0.048(6) 0.068(5) 0.018(5) -0.025(4) -0.008(4)
C00V 0.080(8) 0.047(6) 0.108(8) -0.005(6) 0.025(6) 0.019(5)

loop_
_atom_type_symbol
_atom_type_description
_atom_type_scat_dispersion_real
_atom_type_scat_dispersion_imag
_atom_type_scat_source
C C 0.0033 0.0016 'International Tables Vol C Tables 4.2.6.8 and 6.1.1.4'
H H 0.0000 0.0000 'International Tables Vol C Tables 4.2.6.8 and 6.1.1.4'
Fe Fe 0.3463 0.8444 'International Tables Vol C Tables 4.2.6.8 and 6.1.1.4'
N N 0.0061 0.0033 'International Tables Vol C Tables 4.2.6.8 and 6.1.1.4'
O O 0.0106 0.0060 'International Tables Vol C Tables 4.2.6.8 and 6.1.1.4'
S S 0.1246 0.1234 'International Tables Vol C Tables 4.2.6.8 and 6.1.1.4'

loop_
_geom_angle_atom_site_label_1
_geom_angle_atom_site_label_2
_geom_angle_atom_site_label_3
_geom_angle
_geom_angle_site_symmetry_1
_geom_angle_site_symmetry_3
_geom_angle_publ_flag
N005 Fe01 N008 76.6(2) . . ?
N005 Fe01 N5 96.7(4) . . ?
N006 Fe01 N005 97.4(2) . . ?
N006 Fe01 N007 89.4(2) . . ?
N006 Fe01 N008 79.9(2) . . ?
N006 Fe01 N00D 170.9(3) . . ?
N006 Fe01 N5 72.8(5) . . ?
N007 Fe01 N005 165.9(2) . . ?
N007 Fe01 N008 92.5(2) . . ?
N007 Fe01 N5 97.2(4) . . ?
N008 Fe01 N5 150.9(4) . . ?
N00A Fe01 N005 94.0(4) . . ?
N00A Fe01 N006 85.0(5) . . ?
N00A Fe01 N007 98.9(4) . . ?
N00A Fe01 N008 160.9(5) . . ?
N00A Fe01 N00D 86.3(5) . . ?
N00D Fe01 N005 86.0(2) . . ?
N00D Fe01 N007 89.2(2) . . ?
N00D Fe01 N008 109.2(3) . . ?
N00D Fe01 N5 98.4(5) . . ?
C00C N005 Fe01 115.7(4) . . ?
C00P N005 Fe01 125.6(5) . . ?
C00P N005 C00C 118.3(5) . . ?
C00F N006 Fe01 115.7(4) . . ?
C00M N006 Fe01 128.2(10) . . ?
C00M N006 C00F 115.0(10) . . ?
C18 N006 Fe01 110.1(10) . . ?
C18 N006 C00F 133.8(11) . . ?
C00H N007 Fe01 175.2(6) . . ?
C00B N008 Fe01 109.1(4) . . ?
C00N N008 Fe01 109.2(4) . . ?
C00N N008 C00B 110.0(5) . . ?
O004 C009 C00E 120.9(8) . . ?
O004 C009 C00V 123.1(9) . . ?
C00V C009 C00E 115.9(8) . . ?
C00R N00A Fe01 132.2(14) . . ?
C00R N00A C00S 116.0(14) . . ?
C00S N00A Fe01 111.8(11) . . ?
N008 C00B C00F 108.2(5) . . ?
N008 C00B C00J 114.1(6) . . ?
C00F C00B C00J 111.1(5) . . ?
N005 C00C C00I 122.1(6) . . ?
N005 C00C C00N 116.0(5) . . ?
C00I C00C C00N 121.8(6) . . ?
C00L N00D Fe01 179.5(7) . . ?
C00N C00E C009 114.7(7) . . ?
N006 C00F C00B 105.1(5) . . ?
N006 C00F C00O 117.6(6) . . ?
C00O C00F C00B 112.1(6) . . ?
C00K C00G C00J 110.7(6) . . ?
N007 C00H S002 178.4(7) . . ?
C00C C00I C00Q 119.2(7) . . ?
C00G C00J C00B 111.2(6) . . ?
C00G C00K C00O 111.9(6) . . ?
N00D C00L S003 178.8(8) . . ?
N006 C00M C6 109.6(15) . . ?
N008 C00N C00C 108.0(5) . . ?
N008 C00N C00E 111.4(5) . . ?
C00C C00N C00E 109.7(6) . . ?
C00K C00O C00F 109.9(6) . . ?
N005 C00P C00T 122.9(7) . . ?
C00T C00Q C00I 119.4(7) . . ?
N00A C00R C1 123.6(17) . . ?
N00A C00S C3 126.4(16) . . ?
N00A C00S C18 113.9(15) . . ?
C3 C00S C18 120(2) . . ?
C00Q C00T C00P 118.0(7) . . ?
C00R C1 C2 118.9(15) . . ?
C3 C2 C1 117.1(14) . . ?
C2 C3 C00S 118.0(17) . . ?
N5 C0AA C1AA 122.0(19) . . ?
C9 C2AA C1AA 122.1(17) . . ?
C0AA C1AA C2AA 116.9(17) . . ?
C0AA N5 Fe01 126.1(14) . . ?
C0AA N5 C6 119.7(16) . . ?
C6 N5 Fe01 114.2(9) . . ?
N5 C6 C00M 114.7(13) . . ?
N5 C6 C9 122.8(15) . . ?
C9 C6 C00M 122.4(15) . . ?
C2AA C9 C6 116.4(18) . . ?
N006 C18 C00S 119.3(17) . . ?

loop_
_geom_bond_atom_site_label_1
_geom_bond_atom_site_label_2
_geom_bond_distance
_geom_bond_site_symmetry_2
_geom_bond_publ_flag
Fe01 N005 2.094(5) . ?
Fe01 N006 2.003(6) . ?
Fe01 N007 2.024(6) . ?
Fe01 N008 2.141(5) . ?
Fe01 N00A 1.925(13) . ?
Fe01 N00D 2.005(7) . ?
Fe01 N5 2.173(15) . ?
S002 C00H 1.629(9) . ?
S003 C00L 1.635(9) . ?
O004 C009 1.201(9) . ?
N005 C00C 1.351(8) . ?
N005 C00P 1.335(8) . ?
N006 C00F 1.467(8) . ?
N006 C00M 1.286(19) . ?
N006 C18 1.27(2) . ?
N007 C00H 1.166(8) . ?
N008 C00B 1.498(8) . ?
N008 C00N 1.469(7) . ?
C009 C00E 1.527(11) . ?
C009 C00V 1.482(11) . ?
N00A C00R 1.30(2) . ?
N00A C00S 1.37(2) . ?
C00B C00F 1.523(8) . ?
C00B C00J 1.526(9) . ?
C00C C00I 1.363(8) . ?
C00C C00N 1.507(8) . ?
N00D C00L 1.164(9) . ?
C00E C00N 1.526(10) . ?
C00F C00O 1.518(10) . ?
C00G C00J 1.525(10) . ?
C00G C00K 1.511(9) . ?
C00I C00Q 1.385(10) . ?
C00K C00O 1.512(9) . ?
C00M C6 1.46(2) . ?
C00P C00T 1.385(9) . ?
C00Q C00T 1.380(10) . ?
C00R C1 1.39(2) . ?
C00S C3 1.38(2) . ?
C00S C18 1.47(2) . ?
C1 C2 1.47(2) . ?
C2 C3 1.36(2) . ?
C0AA C1AA 1.40(2) . ?
C0AA N5 1.36(2) . ?
C2AA C1AA 1.46(2) . ?
C2AA C9 1.39(2) . ?
N5 C6 1.40(2) . ?
C6 C9 1.40(2) . ?
